data_7234928
loop_
_publ_author_name
'Fan, Chuanbin'
'Zong, Ziao'
'Meng, Xiangmin'
'Zhang, Xia'
'Zhang, Xiaoyin'
'Zhang, Dongmei'
'Xu, Cungang'
'Wang, Hu'
'Fan, Yuhua'

_publ_section_title
;
 Rational synthesis, crystal structure, and sensing and adsorption
 properties of luminescent metal--organic frameworks
;
_journal_issue 33
_journal_name_full CrystEngComm
_journal_page_first 4880
_journal_paper_doi 10.1039/C9CE00545E
_journal_volume 21
_journal_year 2019
_chemical_formula_moiety 'C40 H36 Cd3 N4 O18'
_chemical_formula_sum 'C40 H36 Cd3 N4 O18'
_chemical_formula_weight 1197.93
_space_group_crystal_system triclinic
_space_group_IT_number 2
_space_group_name_Hall '-P 1'
_space_group_name_H-M_alt 'P -1'
_atom_sites_solution_hydrogens mixed
_atom_sites_solution_primary dual
_audit_creation_date 2018-05-10
_audit_creation_method
;
Olex2 1.2
(compiled 2018.04.26 svn.r3504 for OlexSys, GUI svn.r5492)
;
_audit_update_record
;
2018-10-19 deposited with the CCDC.	2019-07-18 downloaded from the CCDC.
;
_cell_angle_alpha 66.9050(10)
_cell_angle_beta 74.382(2)
_cell_angle_gamma 71.258(2)
_cell_formula_units_Z 1
_cell_length_a 9.7767(8)
_cell_length_b 10.1909(8)
_cell_length_c 12.5613(10)
_cell_measurement_reflns_used 4255
_cell_measurement_temperature 173
_cell_measurement_theta_max 26.073
_cell_measurement_theta_min 2.231
_cell_volume 1075.35(15)
_computing_cell_refinement 'SAINT v8.34A (Bruker, 2013)'
_computing_data_reduction 'SAINT v8.34A (Bruker, 2013)'
_computing_molecular_graphics 'Olex2 (Dolomanov et al., 2009)'
_computing_publication_material 'Olex2 (Dolomanov et al., 2009)'
_computing_structure_refinement 'ShelXL (Sheldrick, 2015)'
_computing_structure_solution 'ShelXT (Sheldrick, 2015)'
_diffrn_ambient_temperature 173
_diffrn_measured_fraction_theta_full 0.980
_diffrn_measured_fraction_theta_max 0.978
_diffrn_measurement_device_type 'Bruker APEX-II CCD'
_diffrn_measurement_method '\f and \w scans'
_diffrn_radiation_type MoK\a
_diffrn_radiation_wavelength 0.71073
_diffrn_reflns_av_R_equivalents 0.0231
_diffrn_reflns_av_unetI/netI 0.0377
_diffrn_reflns_Laue_measured_fraction_full 0.980
_diffrn_reflns_Laue_measured_fraction_max 0.978
_diffrn_reflns_limit_h_max 12
_diffrn_reflns_limit_h_min -12
_diffrn_reflns_limit_k_max 12
_diffrn_reflns_limit_k_min -12
_diffrn_reflns_limit_l_max 15
_diffrn_reflns_limit_l_min -13
_diffrn_reflns_number 8198
_diffrn_reflns_point_group_measured_fraction_full 0.980
_diffrn_reflns_point_group_measured_fraction_max 0.978
_diffrn_reflns_theta_full 25.242
_diffrn_reflns_theta_max 26.077
_diffrn_reflns_theta_min 1.787
_diffrn_standards_number 0
_exptl_absorpt_coefficient_mu 1.552
_exptl_absorpt_correction_T_max 0.7453
_exptl_absorpt_correction_T_min 0.6328
_exptl_absorpt_correction_type multi-scan
_exptl_absorpt_process_details
'SADABS-2014/5 (Bruker,2014/5) was used for absorption correction. wR2(int) was 0.0576 before and 0.0377 after correction. The Ratio of minimum to maximum transmission is 0.8491. The \l/2 correction factor is 0.00150.'
_exptl_crystal_colour colourless
_exptl_crystal_colour_primary colourless
_exptl_crystal_density_diffrn 1.850
_exptl_crystal_description block
_exptl_crystal_F_000 592
_exptl_crystal_size_max 0.28
_exptl_crystal_size_mid 0.15
_exptl_crystal_size_min 0.12
_platon_squeeze_details TITL
_refine_diff_density_max 0.390
_refine_diff_density_min -0.549
_refine_diff_density_rms 0.101
_refine_ls_extinction_method none
_refine_ls_goodness_of_fit_ref 1.075
_refine_ls_hydrogen_treatment mixed
_refine_ls_matrix_type full
_refine_ls_number_parameters 307
_refine_ls_number_reflns 4171
_refine_ls_number_restraints 260
_refine_ls_restrained_S_all 1.053
_refine_ls_R_factor_all 0.0282
_refine_ls_R_factor_gt 0.0252
_refine_ls_shift/su_max 0.001
_refine_ls_shift/su_mean 0.000
_refine_ls_structure_factor_coef Fsqd
_refine_ls_weighting_details 'w=1/[\s^2^(Fo^2^)+(0.0337P)^2^+0.3118P] where P=(Fo^2^+2Fc^2^)/3'
_refine_ls_weighting_scheme calc
_refine_ls_wR_factor_gt 0.0670
_refine_ls_wR_factor_ref 0.0692
_reflns_Friedel_coverage 0.000
_reflns_number_gt 3777
_reflns_number_total 4171
_reflns_threshold_expression 'I > 2\s(I)'
_cod_data_source_file c9ce00545e2.cif
_cod_data_source_block mo_20180474-zghy-15_0m_sq_s
_cod_database_code 7234928
_shelx_shelxl_version_number 2014/7
_shelx_space_group_comment
;
The symmetry employed for this shelxl refinement is uniquely defined
by the following loop, which should always be used as a source of
symmetry information in preference to the above space-group names.
They are only intended as comments.
;
_shelx_estimated_absorpt_t_max 0.836
_shelx_estimated_absorpt_t_min 0.670
_olex2_refinement_description
;
1. Fixed Uiso
 At 1.2 times of:
  All C(H) groups, All C(H,H) groups
 At 1.5 times of:
  All O(H) groups
2. Restrained distances
 O6-H6B
 0.84 with sigma of 0.02
 H6B-H6A
 1.46 with sigma of 0.02
 O5-H5A
 0.84 with sigma of 0.02
 O5-H5B
 0.84 with sigma of 0.02
3. Rigid bond restraints
 O1, Cd1
 with sigma for 1-2 distances of 0.005 and sigma for 1-3 distances of 0.005
 O9, Cd1
 with sigma for 1-2 distances of 0.005 and sigma for 1-3 distances of 0.005
4. Uiso/Uaniso restraints and constraints
O1 \\sim Cd1: within 2A with sigma of 0.005 and sigma for terminal atoms of 0.01
Cd1 \\sim O9: within 2A with sigma of 0.005 and sigma for terminal atoms of 0.01
Uanis(O1) \\sim Ueq: with sigma of 0.005 and sigma for terminal atoms of 0.01
5. Rigid body (RIGU) restrains
 All non-hydrogen atoms
 with sigma for 1-2 distances of 0.004 and sigma for 1-3 distances of 0.004
6.a Rotating group:
 O6(H6A)
6.b Secondary CH2 refined with riding coordinates:
 C20(H20A,H20B), C18(H18A,H18B)
6.c Aromatic/amide H refined with riding coordinates:
 C9(H9), C13(H13), C11(H11), C17(H17), C6(H6), C16(H16), C19(H19), C3(H3),
 C4(H4), C5(H5)
;
_olex2_submission_special_instructions 'No special instructions were received'

loop_
_space_group_symop_operation_xyz
'x, y, z'
'-x, -y, -z'

loop_
_atom_site_label
_atom_site_type_symbol
_atom_site_fract_x
_atom_site_fract_y
_atom_site_fract_z
_atom_site_U_iso_or_equiv
_atom_site_adp_type
_atom_site_occupancy
_atom_site_site_symmetry_order
_atom_site_calc_flag
_atom_site_refinement_flags_posn
_atom_site_refinement_flags_adp
_atom_site_refinement_flags_occupancy
Cd1 Cd 0.61557(2) 0.71714(2) 0.64194(2) 0.01371(8) Uani 1 1 d . U .
Cd2 Cd 0.5000 0.5000 0.5000 0.01526(8) Uani 1 2 d S TU P
O2 O 0.5833(2) 0.4392(2) 0.66755(18) 0.0195(4) Uani 1 1 d . U .
O7 O 1.1586(2) -0.0073(2) 0.75476(19) 0.0195(4) Uani 1 1 d . U .
O6 O 0.3697(2) 0.8579(2) 0.58053(19) 0.0222(5) Uani 1 1 d D U .
H6A H 0.3812 0.9163 0.5082 0.033 Uiso 1 1 d DGR . .
O4 O 0.6185(2) -0.0493(2) 0.64624(19) 0.0226(5) Uani 1 1 d . U .
O1 O 0.7787(2) 0.4846(2) 0.6878(2) 0.0251(5) Uani 1 1 d . U .
O5 O 0.7061(2) 0.3869(3) 0.4057(2) 0.0270(5) Uani 1 1 d D U .
H5A H 0.713(4) 0.305(3) 0.407(3) 0.040 Uiso 1 1 d DR . .
O3 O 0.8003(2) -0.2361(2) 0.7134(2) 0.0273(5) Uani 1 1 d . U .
O9 O 1.4057(2) 0.3044(2) 0.5499(2) 0.0292(5) Uani 1 1 d . U .
O8 O 1.2595(3) 0.1829(3) 0.54817(19) 0.0307(5) Uani 1 1 d . U .
N1 N 0.4644(3) 0.6681(3) 0.8163(2) 0.0207(5) Uani 1 1 d . U .
N2 N 0.2921(3) 0.5897(3) 0.9607(2) 0.0266(6) Uani 1 1 d . U .
C8 C 1.0162(3) 0.0492(3) 0.7321(2) 0.0159(6) Uani 1 1 d . U .
C9 C 0.9546(3) -0.0460(3) 0.7169(2) 0.0165(6) Uani 1 1 d . U .
H9 H 1.0093 -0.1433 0.7217 0.020 Uiso 1 1 calc R . .
C13 C 0.9389(3) 0.1926(3) 0.7227(3) 0.0161(6) Uani 1 1 d . U .
H13 H 0.9827 0.2569 0.7327 0.019 Uiso 1 1 calc R . .
C7 C 1.2093(3) 0.0669(3) 0.8036(3) 0.0175(6) Uani 1 1 d . U .
C12 C 0.7969(3) 0.2414(3) 0.6987(2) 0.0152(6) Uani 1 1 d . U .
C15 C 0.7150(3) 0.3989(3) 0.6837(2) 0.0152(6) Uani 1 1 d . U .
C1 C 1.3179(3) 0.2234(3) 0.6031(3) 0.0184(6) Uani 1 1 d . U .
C14 C 0.7402(3) -0.1006(3) 0.6830(3) 0.0183(6) Uani 1 1 d . U .
C11 C 0.7327(3) 0.1465(3) 0.6845(3) 0.0168(6) Uani 1 1 d . U .
H11 H 0.6355 0.1799 0.6681 0.020 Uiso 1 1 calc R . .
C10 C 0.8110(3) 0.0032(3) 0.6942(2) 0.0146(6) Uani 1 1 d . U .
C2 C 1.2868(3) 0.1733(3) 0.7344(3) 0.0173(6) Uani 1 1 d . U .
C17 C 0.4565(4) 0.7167(4) 0.9056(3) 0.0285(7) Uani 1 1 d . U .
H17 H 0.5157 0.7751 0.9048 0.034 Uiso 1 1 calc R . .
C6 C 1.1841(3) 0.0243(4) 0.9248(3) 0.0296(7) Uani 1 1 d . U .
H6 H 1.1282 -0.0462 0.9700 0.036 Uiso 1 1 calc R . .
C16 C 0.3643(3) 0.5927(4) 0.8523(3) 0.0282(7) Uani 1 1 d . U .
H16 H 0.3451 0.5460 0.8074 0.034 Uiso 1 1 calc R . .
C20 C 0.0584(3) 0.5413(4) 0.9626(3) 0.0364(8) Uani 1 1 d . U .
H20A H 0.1038 0.5087 0.8937 0.044 Uiso 1 1 calc R . .
H20B H 0.0120 0.6479 0.9335 0.044 Uiso 1 1 calc R . .
C19 C 0.3511(4) 0.6686(4) 0.9953(3) 0.0329(8) Uani 1 1 d . U .
H19 H 0.3235 0.6862 1.0679 0.039 Uiso 1 1 calc R . .
C3 C 1.3408(3) 0.2335(4) 0.7932(3) 0.0274(7) Uani 1 1 d . U .
H3 H 1.3932 0.3073 0.7488 0.033 Uiso 1 1 calc R . .
C4 C 1.3192(4) 0.1878(5) 0.9139(3) 0.0395(9) Uani 1 1 d . U .
H4 H 1.3592 0.2280 0.9518 0.047 Uiso 1 1 calc R . .
C18 C 0.1750(4) 0.5159(4) 1.0305(3) 0.0396(9) Uani 1 1 d . U .
H18A H 0.1292 0.5511 1.0980 0.048 Uiso 1 1 calc R . .
H18B H 0.2182 0.4089 1.0620 0.048 Uiso 1 1 calc R . .
C5 C 1.2400(4) 0.0839(5) 0.9801(3) 0.0398(9) Uani 1 1 d . U .
H5 H 1.2241 0.0537 1.0633 0.048 Uiso 1 1 calc R . .
H6B H 0.315(4) 0.899(4) 0.628(2) 0.055(14) Uiso 1 1 d D . .
H5B H 0.789(2) 0.383(4) 0.406(4) 0.045(12) Uiso 1 1 d D . .

loop_
_atom_site_aniso_label
_atom_site_aniso_U_11
_atom_site_aniso_U_22
_atom_site_aniso_U_33
_atom_site_aniso_U_23
_atom_site_aniso_U_13
_atom_site_aniso_U_12
Cd1 0.01606(11) 0.01259(11) 0.01420(12) -0.00522(9) -0.00141(8) -0.00568(8)
Cd2 0.01544(14) 0.01506(15) 0.01800(17) -0.00567(12) -0.00377(11) -0.00622(11)
O2 0.0178(9) 0.0199(10) 0.0249(12) -0.0117(9) -0.0075(8) -0.0011(8)
O7 0.0154(9) 0.0141(10) 0.0286(12) -0.0044(9) -0.0063(8) -0.0043(8)
O6 0.0262(11) 0.0195(11) 0.0218(12) -0.0097(10) -0.0053(9) -0.0021(9)
O4 0.0259(11) 0.0203(11) 0.0277(12) -0.0077(9) -0.0106(9) -0.0090(9)
O1 0.0231(10) 0.0163(10) 0.0433(14) -0.0147(10) -0.0099(9) -0.0047(8)
O5 0.0203(11) 0.0258(12) 0.0384(14) -0.0175(11) -0.0023(10) -0.0038(10)
O3 0.0369(12) 0.0128(10) 0.0381(14) -0.0080(10) -0.0158(10) -0.0062(9)
O9 0.0363(12) 0.0231(11) 0.0289(13) -0.0095(10) 0.0070(10) -0.0174(10)
O8 0.0444(13) 0.0406(13) 0.0138(11) -0.0061(10) -0.0008(10) -0.0261(11)
N1 0.0210(12) 0.0206(12) 0.0184(13) -0.0040(10) -0.0031(10) -0.0058(10)
N2 0.0238(13) 0.0300(14) 0.0187(14) -0.0023(12) 0.0018(10) -0.0091(11)
C8 0.0148(12) 0.0164(13) 0.0148(14) -0.0025(11) -0.0015(10) -0.0061(10)
C9 0.0197(13) 0.0104(12) 0.0174(15) -0.0032(11) -0.0012(11) -0.0043(10)
C13 0.0190(13) 0.0150(13) 0.0183(15) -0.0052(12) -0.0053(11) -0.0080(11)
C7 0.0134(12) 0.0172(14) 0.0203(15) -0.0046(12) -0.0038(11) -0.0028(11)
C12 0.0183(13) 0.0129(13) 0.0167(15) -0.0057(11) -0.0031(11) -0.0059(10)
C15 0.0193(13) 0.0133(13) 0.0151(14) -0.0044(11) -0.0042(11) -0.0064(10)
C1 0.0196(13) 0.0153(14) 0.0218(15) -0.0099(12) 0.0014(11) -0.0054(11)
C14 0.0248(14) 0.0188(14) 0.0134(14) -0.0044(12) -0.0010(11) -0.0111(12)
C11 0.0178(13) 0.0163(13) 0.0185(15) -0.0050(12) -0.0058(11) -0.0056(11)
C10 0.0194(13) 0.0133(13) 0.0132(14) -0.0033(11) -0.0029(10) -0.0080(10)
C2 0.0152(13) 0.0205(14) 0.0190(15) -0.0086(12) -0.0010(11) -0.0071(11)
C17 0.0318(17) 0.0355(18) 0.0227(17) -0.0132(15) -0.0036(13) -0.0104(14)
C6 0.0257(15) 0.0346(18) 0.0192(16) -0.0004(14) -0.0011(12) -0.0084(14)
C16 0.0313(16) 0.0350(18) 0.0195(16) -0.0078(14) 0.0033(12) -0.0172(14)
C20 0.0240(16) 0.036(2) 0.033(2) -0.0008(16) 0.0039(14) -0.0085(15)
C19 0.0360(18) 0.042(2) 0.0212(17) -0.0147(16) -0.0010(13) -0.0084(16)
C3 0.0252(15) 0.0405(19) 0.0271(17) -0.0178(15) 0.0000(13) -0.0173(14)
C4 0.0392(19) 0.063(2) 0.032(2) -0.0262(18) -0.0073(15) -0.0191(18)
C18 0.0335(18) 0.046(2) 0.0275(19) -0.0001(17) 0.0067(14) -0.0199(17)
C5 0.043(2) 0.060(2) 0.0142(17) -0.0119(17) -0.0024(14) -0.0120(18)

loop_
_atom_type_symbol
_atom_type_description
_atom_type_scat_dispersion_real
_atom_type_scat_dispersion_imag
_atom_type_scat_source
C C 0.0033 0.0016 'International Tables Vol C Tables 4.2.6.8 and 6.1.1.4'
H H 0.0000 0.0000 'International Tables Vol C Tables 4.2.6.8 and 6.1.1.4'
Cd Cd -0.8075 1.2024 'International Tables Vol C Tables 4.2.6.8 and 6.1.1.4'
N N 0.0061 0.0033 'International Tables Vol C Tables 4.2.6.8 and 6.1.1.4'
O O 0.0106 0.0060 'International Tables Vol C Tables 4.2.6.8 and 6.1.1.4'

loop_
_geom_angle_atom_site_label_1
_geom_angle_atom_site_label_2
_geom_angle_atom_site_label_3
_geom_angle
_geom_angle_site_symmetry_1
_geom_angle_site_symmetry_3
O6 Cd1 O9 67.96(7) . 2_766
O4 Cd1 O6 82.94(7) 1_565 .
O4 Cd1 O3 53.85(7) 1_565 1_565
O4 Cd1 O9 119.96(7) 1_565 2_766
O1 Cd1 O6 144.04(7) . .
O1 Cd1 O4 132.96(7) . 1_565
O1 Cd1 O3 79.21(7) . 1_565
O1 Cd1 O9 90.30(7) . 2_766
O1 Cd1 O8 96.61(8) . 2_766
O3 Cd1 O6 136.30(7) 1_565 .
O3 Cd1 O9 136.01(7) 1_565 2_766
O8 Cd1 O6 92.10(8) 2_766 .
O8 Cd1 O4 79.18(8) 2_766 1_565
O8 Cd1 O3 86.32(8) 2_766 1_565
O8 Cd1 O9 52.31(7) 2_766 2_766
N1 Cd1 O6 78.61(8) . .
N1 Cd1 O4 92.30(8) . 1_565
N1 Cd1 O1 95.20(8) . .
N1 Cd1 O3 95.32(8) . 1_565
N1 Cd1 O9 128.33(8) . 2_766
N1 Cd1 O8 168.17(9) . 2_766
O2 Cd2 O2 180.0 . 2_666
O2 Cd2 O5 82.95(8) 2_666 .
O2 Cd2 O5 97.05(8) 2_666 2_666
O2 Cd2 O5 82.95(8) . 2_666
O2 Cd2 O5 97.05(8) . .
O2 Cd2 O9 81.90(8) . 2_766
O2 Cd2 O9 81.90(8) 2_666 1_455
O2 Cd2 O9 98.10(8) . 1_455
O2 Cd2 O9 98.10(8) 2_666 2_766
O5 Cd2 O5 180.0 . 2_666
O5 Cd2 O9 89.74(8) 2_666 2_766
O5 Cd2 O9 90.26(8) 2_666 1_455
O5 Cd2 O9 90.26(8) . 2_766
O5 Cd2 O9 89.74(8) . 1_455
O9 Cd2 O9 180.00(13) 2_766 1_455
C15 O2 Cd2 128.02(19) . .
C8 O7 C7 117.3(2) . .
C14 O4 Cd1 93.02(17) . 1_545
C15 O1 Cd1 105.98(16) . .
C14 O3 Cd1 90.96(17) . 1_545
Cd2 O9 Cd1 107.11(9) 1_655 2_766
C1 O9 Cd1 88.07(18) . 2_766
C1 O9 Cd2 157.1(2) . 1_655
C1 O8 Cd1 98.41(18) . 2_766
C17 N1 Cd1 125.9(2) . .
C16 N1 Cd1 128.2(2) . .
C16 N1 C17 105.8(3) . .
C16 N2 C19 106.5(3) . .
C16 N2 C18 127.8(3) . .
C19 N2 C18 125.7(3) . .
O7 C8 C9 115.9(2) . .
O7 C8 C13 123.0(2) . .
C13 C8 C9 121.1(2) . .
C8 C9 C10 119.1(2) . .
C8 C13 C12 119.5(3) . .
C2 C7 O7 121.9(3) . .
C6 C7 O7 116.5(3) . .
C6 C7 C2 121.5(3) . .
C13 C12 C15 119.5(2) . .
C13 C12 C11 120.1(2) . .
C11 C12 C15 120.4(2) . .
O2 C15 C12 118.4(2) . .
O1 C15 O2 122.4(3) . .
O1 C15 C12 119.2(2) . .
O9 C1 C2 118.7(3) . .
O8 C1 O9 121.0(3) . .
O8 C1 C2 120.3(3) . .
O4 C14 C10 118.8(3) . .
O3 C14 O4 121.6(3) . .
O3 C14 C10 119.5(3) . .
C10 C11 C12 119.9(2) . .
C9 C10 C14 119.8(2) . .
C11 C10 C9 120.3(3) . .
C11 C10 C14 119.9(2) . .
C7 C2 C1 124.0(3) . .
C7 C2 C3 117.1(3) . .
C3 C2 C1 119.0(3) . .
C19 C17 N1 109.5(3) . .
C5 C6 C7 120.1(3) . .
N1 C16 N2 111.6(3) . .
C18 C20 C20 111.7(4) . 2_567
C17 C19 N2 106.6(3) . .
C4 C3 C2 121.3(3) . .
C3 C4 C5 120.4(3) . .
N2 C18 C20 113.5(3) . .
C6 C5 C4 119.6(3) . .

loop_
_geom_bond_atom_site_label_1
_geom_bond_atom_site_label_2
_geom_bond_distance
_geom_bond_site_symmetry_2
Cd1 O6 2.519(2) .
Cd1 O4 2.411(2) 1_565
Cd1 O1 2.342(2) .
Cd1 O3 2.461(2) 1_565
Cd1 O9 2.572(2) 2_766
Cd1 O8 2.357(2) 2_766
Cd1 N1 2.259(2) .
Cd2 O2 2.248(2) .
Cd2 O2 2.248(2) 2_666
Cd2 O5 2.255(2) .
Cd2 O5 2.255(2) 2_666
Cd2 O9 2.259(2) 2_766
Cd2 O9 2.259(2) 1_455
O2 C15 1.267(3) .
O7 C8 1.386(3) .
O7 C7 1.400(3) .
O4 Cd1 2.412(2) 1_545
O4 C14 1.268(3) .
O1 C15 1.247(3) .
O3 Cd1 2.461(2) 1_545
O3 C14 1.259(3) .
O9 Cd1 2.572(2) 2_766
O9 Cd2 2.259(2) 1_655
O9 C1 1.257(4) .
O8 Cd1 2.357(2) 2_766
O8 C1 1.250(4) .
N1 C17 1.369(4) .
N1 C16 1.314(4) .
N2 C16 1.349(4) .
N2 C19 1.369(4) .
N2 C18 1.463(4) .
C8 C9 1.388(4) .
C8 C13 1.387(4) .
C9 C10 1.398(4) .
C13 C12 1.389(4) .
C7 C2 1.392(4) .
C7 C6 1.384(4) .
C12 C15 1.508(4) .
C12 C11 1.395(4) .
C1 C2 1.498(4) .
C14 C10 1.502(4) .
C11 C10 1.388(4) .
C2 C3 1.406(4) .
C17 C19 1.356(5) .
C6 C5 1.378(5) .
C20 C20 1.522(6) 2_567
C20 C18 1.502(5) .
C3 C4 1.377(5) .
C4 C5 1.378(5) .

loop_
_platon_squeeze_void_nr
_platon_squeeze_void_average_x
_platon_squeeze_void_average_y
_platon_squeeze_void_average_z
_platon_squeeze_void_volume
_platon_squeeze_void_count_electrons
_platon_squeeze_void_content
1 0.000 0.500 0.500 75 21 ' '
